data_7058296
loop_
_publ_author_name
'Hua, Guoxiong'
'Du, Junyi'
'Carpenter-Warren, Cameron L.'
'Cordes, David B.'
'Slawin, Alexandra M. Z.'
'Woollins, J. Derek'

_publ_section_title
;
 New insight into the chemistry of selenoureas: synthesis and single
 crystal structural study of diverse derivatives
;
_journal_issue 18
_journal_name_full 'New Journal of Chemistry'
_journal_page_first 7035
_journal_paper_doi 10.1039/C9NJ01059A
_journal_volume 43
_journal_year 2019
_chemical_formula_moiety 'C23 H16 F5 N3 O3 S Se'
_chemical_formula_sum 'C23 H16 F5 N3 O3 S Se'
_chemical_formula_weight 588.41
_space_group_crystal_system monoclinic
_space_group_IT_number 14
_space_group_name_Hall '-P 2ybc'
_space_group_name_H-M_alt 'P 1 21/c 1'
_symmetry_space_group_name_Hall '-P 2ybc'
_symmetry_space_group_name_H-M 'P 1 21/c 1'
_atom_sites_solution_hydrogens geom
_atom_sites_solution_primary direct
_atom_sites_solution_secondary difmap
_audit_creation_date 2019-02-04
_audit_creation_method 'by CrystalStructure 4.3'
_audit_update_record
;
2019-02-27 deposited with the CCDC.    2019-04-09 downloaded from the CCDC.
;
_cell_angle_alpha 90.0000
_cell_angle_beta 95.325(3)
_cell_angle_gamma 90.0000
_cell_formula_units_Z 4
_cell_length_a 10.2003(7)
_cell_length_b 17.8940(13)
_cell_length_c 12.5877(9)
_cell_measurement_reflns_used 12623
_cell_measurement_temperature 125
_cell_measurement_theta_max 25.40
_cell_measurement_theta_min 2.30
_cell_volume 2287.6(3)
_computing_cell_refinement 'CrystalClear-SM Expert 3.1 b27'
_computing_data_collection 'CrystalClear-SM Expert 3.1 b27 (Rigaku, 20112)'
_computing_data_reduction 'CrystalClear-SM Expert 3.1 b27'
_computing_molecular_graphics 'CrystalStructure 4.3'
_computing_publication_material 'CrystalStructure 4.3 (Rigaku, 2018)'
_computing_structure_refinement 'SHELXL Version 2018/3 (Sheldrick, 2008)'
_computing_structure_solution 'SIR2004 (Burla, et al., 2005)'
_diffrn_ambient_temperature 125
_diffrn_detector_area_resol_mean 14.222
_diffrn_measured_fraction_theta_full 0.997
_diffrn_measured_fraction_theta_max 0.995
_diffrn_measurement_device_type 'Rigaku Saturn724'
_diffrn_measurement_method \w
_diffrn_radiation_type 'Mo K\a'
_diffrn_radiation_wavelength 0.71075
_diffrn_reflns_av_R_equivalents 0.0839
_diffrn_reflns_av_unetI/netI 0.0927
_diffrn_reflns_Laue_measured_fraction_full 0.997
_diffrn_reflns_Laue_measured_fraction_max 0.995
_diffrn_reflns_limit_h_max 11
_diffrn_reflns_limit_h_min -12
_diffrn_reflns_limit_k_max 21
_diffrn_reflns_limit_k_min -21
_diffrn_reflns_limit_l_max 15
_diffrn_reflns_limit_l_min -13
_diffrn_reflns_number 16920
_diffrn_reflns_point_group_measured_fraction_full 0.997
_diffrn_reflns_point_group_measured_fraction_max 0.995
_diffrn_reflns_theta_full 25.242
_diffrn_reflns_theta_max 25.350
_diffrn_reflns_theta_min 2.306
_diffrn_standards_number 0
_exptl_absorpt_coefficient_mu 1.806
_exptl_absorpt_correction_T_max 0.947
_exptl_absorpt_correction_T_min 0.646
_exptl_absorpt_correction_type multi-scan
_exptl_absorpt_process_details 'REQAB (Rigaku, 1998)'
_exptl_crystal_colour yellow
_exptl_crystal_density_diffrn 1.708
_exptl_crystal_density_method 'not measured'
_exptl_crystal_description unknown
_exptl_crystal_F_000 1176.00
_exptl_crystal_size_max 0.120
_exptl_crystal_size_mid 0.060
_exptl_crystal_size_min 0.030
_refine_diff_density_max 0.48
_refine_diff_density_min -0.38
_refine_ls_extinction_method none
_refine_ls_goodness_of_fit_ref 0.928
_refine_ls_hydrogen_treatment constr
_refine_ls_number_parameters 326
_refine_ls_number_reflns 4177
_refine_ls_number_restraints 0
_refine_ls_R_factor_all 0.0907
_refine_ls_R_factor_gt 0.0407
_refine_ls_shift/su_max 0.001
_refine_ls_structure_factor_coef Fsqd
_refine_ls_weighting_details 'w = 1/[\s^2^(Fo^2^)+(0.0267P)^2^] where P=(Fo^2^+2Fc^2^)/3'
_refine_ls_weighting_scheme calc
_refine_ls_wR_factor_gt 0.0661
_refine_ls_wR_factor_ref 0.0771
_reflns_Friedel_coverage 0.000
_reflns_number_gt 2636
_reflns_number_total 4177
_reflns_threshold_expression F^2^>2.0\s(F^2^)
_cod_data_source_file c9nj01059a2.cif
_cod_data_source_block 10d
_cod_depositor_comments 'Adding full bibliography for 7058295--7058306.cif.'
_cod_database_code 7058296

loop_
_space_group_symop_id
_space_group_symop_operation_xyz
1 +X,+Y,+Z
2 -X,1/2+Y,1/2-Z
3 -X,-Y,-Z
4 +X,-1/2-Y,-1/2+Z

loop_
_atom_site_label
_atom_site_type_symbol
_atom_site_fract_x
_atom_site_fract_y
_atom_site_fract_z
_atom_site_U_iso_or_equiv
_atom_site_adp_type
_atom_site_occupancy
_atom_site_site_symmetry_order
_atom_site_calc_flag
_atom_site_refinement_flags_posn
_atom_site_refinement_flags_adp
Se1 Se 0.67557(4) 0.09888(2) 0.20293(3) 0.02799(13) Uani 1 1 d . .
S1 S 0.76331(10) 0.54767(5) 0.43542(8) 0.0228(2) Uani 1 1 d . .
F1 F 0.7766(2) 0.62644(10) 0.49328(16) 0.0322(6) Uani 1 1 d . .
F2 F 0.6308(2) 0.53654(11) 0.48985(18) 0.0367(6) Uani 1 1 d . .
F3 F 0.6853(2) 0.58828(11) 0.33786(17) 0.0401(6) Uani 1 1 d . .
F4 F 0.8977(2) 0.56577(11) 0.38778(17) 0.0335(6) Uani 1 1 d . .
F5 F 0.8429(2) 0.51274(10) 0.53803(15) 0.0279(5) Uani 1 1 d . .
O7 O 0.5311(2) 0.07395(13) 0.3538(2) 0.0275(6) Uani 1 1 d . .
O11 O 0.1499(3) 0.11917(17) 0.7692(2) 0.0456(8) Uani 1 1 d . .
O12 O 0.1917(3) 0.23729(18) 0.7742(3) 0.0587(10) Uani 1 1 d . .
N3 N 0.7136(3) 0.24663(15) 0.2285(2) 0.0183(7) Uani 1 1 d . .
N6 N 0.5754(3) 0.20104(15) 0.3524(2) 0.0198(7) Uani 1 1 d . .
N11 N 0.2043(3) 0.1744(2) 0.7380(3) 0.0348(9) Uani 1 1 d . .
C2 C 0.6458(4) 0.19011(18) 0.2720(3) 0.0203(9) Uani 1 1 d . .
C4 C 0.7862(4) 0.22700(19) 0.1424(3) 0.0236(9) Uani 1 1 d . .
C5 C 0.7792(4) 0.1548(2) 0.1181(3) 0.0291(10) Uani 1 1 d . .
H5 H 0.823401 0.133508 0.062191 0.035 Uiso 1 1 calc R U
C7 C 0.5189(4) 0.1381(2) 0.3901(3) 0.0224(9) Uani 1 1 d . .
C8 C 0.4401(3) 0.14953(18) 0.4828(3) 0.0201(8) Uani 1 1 d . .
C9 C 0.4256(4) 0.21978(19) 0.5278(3) 0.0239(9) Uani 1 1 d . .
H9 H 0.467586 0.261978 0.500157 0.029 Uiso 1 1 calc R U
C10 C 0.3499(4) 0.2282(2) 0.6130(3) 0.0269(9) Uani 1 1 d . .
H10 H 0.339619 0.275782 0.644560 0.032 Uiso 1 1 calc R U
C11 C 0.2898(3) 0.1657(2) 0.6508(3) 0.0234(9) Uani 1 1 d . .
C12 C 0.3048(3) 0.0955(2) 0.6099(3) 0.0257(9) Uani 1 1 d . .
H12 H 0.263980 0.053438 0.639059 0.031 Uiso 1 1 calc R U
C13 C 0.3803(3) 0.08742(19) 0.5255(3) 0.0245(9) Uani 1 1 d . .
H13 H 0.391931 0.039269 0.496015 0.029 Uiso 1 1 calc R U
C14 C 0.7247(3) 0.31886(18) 0.2789(3) 0.0179(8) Uani 1 1 d . .
C15 C 0.8476(3) 0.34523(18) 0.3152(3) 0.0185(8) Uani 1 1 d . .
H15 H 0.923656 0.315531 0.308652 0.022 Uiso 1 1 calc R U
C16 C 0.8592(4) 0.41557(18) 0.3612(3) 0.0202(8) Uani 1 1 d . .
H16 H 0.943334 0.434553 0.386432 0.024 Uiso 1 1 calc R U
C17 C 0.7480(3) 0.45766(18) 0.3702(3) 0.0179(8) Uani 1 1 d . .
C18 C 0.6248(4) 0.43202(19) 0.3343(3) 0.0252(9) Uani 1 1 d . .
H18 H 0.549181 0.462021 0.340820 0.030 Uiso 1 1 calc R U
C19 C 0.6128(3) 0.36168(19) 0.2884(3) 0.0215(9) Uani 1 1 d . .
H19 H 0.528413 0.342830 0.263534 0.026 Uiso 1 1 calc R U
C20 C 0.8525(3) 0.28390(18) 0.0808(3) 0.0195(8) Uani 1 1 d . .
C21 C 0.9706(4) 0.2645(2) 0.0405(3) 0.0246(9) Uani 1 1 d . .
H21 H 1.012232 0.218543 0.061004 0.029 Uiso 1 1 calc R U
C22 C 1.0278(4) 0.3116(2) -0.0292(3) 0.0286(10) Uani 1 1 d . .
H22 H 1.107477 0.297003 -0.056862 0.034 Uiso 1 1 calc R U
C23 C 0.9709(4) 0.3798(2) -0.0596(3) 0.0298(10) Uani 1 1 d . .
C24 C 0.8556(4) 0.3990(2) -0.0168(3) 0.0287(9) Uani 1 1 d . .
H24 H 0.815949 0.445858 -0.035215 0.034 Uiso 1 1 calc R U
C25 C 0.7961(4) 0.3525(2) 0.0519(3) 0.0245(9) Uani 1 1 d . .
H25 H 0.716502 0.367433 0.079512 0.029 Uiso 1 1 calc R U
C26 C 1.0324(4) 0.4297(2) -0.1386(3) 0.0454(12) Uani 1 1 d . .
H26A H 0.998298 0.416087 -0.211388 0.054 Uiso 1 1 calc R U
H26B H 1.128256 0.423457 -0.130490 0.054 Uiso 1 1 calc R U
H26C H 1.010448 0.481998 -0.125103 0.054 Uiso 1 1 calc R U

loop_
_atom_site_aniso_label
_atom_site_aniso_U_11
_atom_site_aniso_U_22
_atom_site_aniso_U_33
_atom_site_aniso_U_23
_atom_site_aniso_U_13
_atom_site_aniso_U_12
Se1 0.0386(2) 0.01886(19) 0.0284(2) -0.00650(18) 0.01306(18) -0.0047(2)
S1 0.0287(6) 0.0161(5) 0.0235(6) -0.0006(4) 0.0015(5) -0.0015(4)
F1 0.0451(14) 0.0154(10) 0.0350(14) -0.0071(9) -0.0020(11) -0.0017(10)
F2 0.0304(13) 0.0318(12) 0.0502(16) -0.0169(11) 0.0167(12) -0.0018(10)
F3 0.0627(16) 0.0185(11) 0.0352(14) 0.0025(10) -0.0166(12) 0.0093(11)
F4 0.0392(14) 0.0240(11) 0.0393(14) -0.0032(10) 0.0141(12) -0.0159(10)
F5 0.0409(14) 0.0208(10) 0.0205(12) 0.0000(9) -0.0044(10) -0.0023(10)
O7 0.0370(16) 0.0194(13) 0.0285(16) -0.0023(11) 0.0148(13) -0.0041(12)
O11 0.0432(19) 0.059(2) 0.0386(19) 0.0122(15) 0.0232(15) 0.0008(16)
O12 0.077(3) 0.054(2) 0.051(2) -0.0116(17) 0.0383(19) 0.0092(19)
N3 0.0204(17) 0.0184(15) 0.0169(18) -0.0045(12) 0.0069(14) -0.0027(13)
N6 0.0220(18) 0.0180(15) 0.0207(18) -0.0018(13) 0.0077(15) -0.0020(13)
N11 0.030(2) 0.048(2) 0.028(2) 0.0052(18) 0.0101(17) 0.0087(18)
C2 0.022(2) 0.0180(19) 0.020(2) -0.0028(16) -0.0020(18) 0.0012(16)
C4 0.023(2) 0.025(2) 0.023(2) -0.0018(16) 0.0068(18) -0.0018(17)
C5 0.037(2) 0.023(2) 0.029(2) -0.0108(17) 0.015(2) -0.0016(18)
C7 0.023(2) 0.024(2) 0.020(2) -0.0016(16) -0.0011(18) -0.0015(17)
C8 0.021(2) 0.0193(19) 0.020(2) 0.0027(16) 0.0033(17) -0.0032(16)
C9 0.031(2) 0.0172(19) 0.024(2) 0.0036(16) 0.0087(19) 0.0007(17)
C10 0.033(2) 0.024(2) 0.025(2) 0.0005(17) 0.006(2) 0.0081(18)
C11 0.022(2) 0.030(2) 0.018(2) 0.0045(17) 0.0056(18) 0.0055(18)
C12 0.021(2) 0.030(2) 0.026(2) 0.0036(18) 0.0064(18) -0.0074(19)
C13 0.022(2) 0.022(2) 0.029(2) -0.0039(17) 0.0043(18) -0.0050(17)
C14 0.028(2) 0.0136(17) 0.012(2) -0.0007(14) 0.0050(17) -0.0030(16)
C15 0.020(2) 0.0212(18) 0.015(2) 0.0026(15) 0.0048(17) 0.0042(16)
C16 0.021(2) 0.020(2) 0.020(2) -0.0005(15) 0.0058(17) -0.0064(16)
C17 0.025(2) 0.0134(17) 0.017(2) 0.0007(14) 0.0063(17) 0.0015(16)
C18 0.016(2) 0.025(2) 0.034(2) -0.0054(17) -0.0005(19) 0.0037(16)
C19 0.013(2) 0.023(2) 0.029(2) -0.0017(16) -0.0018(17) 0.0021(16)
C20 0.023(2) 0.023(2) 0.012(2) -0.0049(15) 0.0019(17) -0.0045(17)
C21 0.032(2) 0.022(2) 0.020(2) -0.0034(16) 0.0072(19) -0.0005(18)
C22 0.024(2) 0.041(2) 0.021(2) -0.0093(18) 0.0086(19) -0.0072(19)
C23 0.031(2) 0.042(3) 0.016(2) -0.0024(17) 0.0023(19) -0.0090(19)
C24 0.034(2) 0.031(2) 0.022(2) 0.0051(18) 0.0038(18) 0.003(2)
C25 0.022(2) 0.034(2) 0.018(2) 0.0016(17) 0.0025(18) 0.0000(18)
C26 0.050(3) 0.055(3) 0.032(3) 0.009(2) 0.009(2) -0.015(2)

loop_
_atom_type_symbol
_atom_type_description
_atom_type_scat_dispersion_real
_atom_type_scat_dispersion_imag
_atom_type_scat_source
C C 0.0033 0.0016
;
International Tables for Crystallography
(Vol. C, Tables 4.2.6.8 and 6.1.1.4)
;
H H 0.0000 0.0000
;
International Tables for Crystallography
(Vol. C, Table 6.1.1.4)
;
F F 0.0171 0.0103
;
International Tables for Crystallography
(Vol. C, Tables 4.2.6.8 and 6.1.1.4)
;
N N 0.0061 0.0033
;
International Tables for Crystallography
(Vol. C, Tables 4.2.6.8 and 6.1.1.4)
;
O O 0.0106 0.0060
;
International Tables for Crystallography
(Vol. C, Tables 4.2.6.8 and 6.1.1.4)
;
S S 0.1246 0.1234
;
International Tables for Crystallography
(Vol. C, Tables 4.2.6.8 and 6.1.1.4)
;
Se Se -0.0929 2.2259
;
International Tables for Crystallography
(Vol. C, Tables 4.2.6.8 and 6.1.1.4)
;

loop_
_geom_angle_atom_site_label_1
_geom_angle_atom_site_label_2
_geom_angle_atom_site_label_3
_geom_angle
C5 Se1 C2 85.61(16)
F3 S1 F4 90.16(13)
F3 S1 F2 90.33(13)
F4 S1 F2 174.52(12)
F3 S1 F1 87.92(11)
F4 S1 F1 87.24(12)
F2 S1 F1 87.33(12)
F3 S1 F5 175.68(11)
F4 S1 F5 89.60(12)
F2 S1 F5 89.51(12)
F1 S1 F5 87.76(11)
F3 S1 C17 92.33(14)
F4 S1 C17 92.95(14)
F2 S1 C17 92.48(14)
F1 S1 C17 179.69(15)
F5 S1 C17 92.00(13)
C2 N3 C4 116.3(3)
C2 N3 C14 120.6(3)
C4 N3 C14 122.4(3)
C2 N6 C7 115.0(3)
O11 N11 O12 124.0(3)
O11 N11 C11 118.3(3)
O12 N11 C11 117.7(3)
N6 C2 N3 122.2(3)
N6 C2 Se1 127.5(3)
N3 C2 Se1 110.3(3)
C5 C4 N3 113.5(3)
C5 C4 C20 124.4(3)
N3 C4 C20 121.9(3)
C4 C5 Se1 114.3(3)
C4 C5 H5 122.8
Se1 C5 H5 122.8
O7 C7 N6 124.9(3)
O7 C7 C8 119.5(3)
N6 C7 C8 115.6(3)
C9 C8 C13 119.6(3)
C9 C8 C7 121.9(3)
C13 C8 C7 118.5(3)
C10 C9 C8 120.0(3)
C10 C9 H9 120.0
C8 C9 H9 120.0
C11 C10 C9 118.4(3)
C11 C10 H10 120.8
C9 C10 H10 120.8
C12 C11 C10 122.9(3)
C12 C11 N11 118.1(3)
C10 C11 N11 118.9(3)
C11 C12 C13 118.4(3)
C11 C12 H12 120.8
C13 C12 H12 120.8
C12 C13 C8 120.6(3)
C12 C13 H13 119.7
C8 C13 H13 119.7
C15 C14 C19 120.8(3)
C15 C14 N3 119.0(3)
C19 C14 N3 120.1(3)
C14 C15 C16 119.3(3)
C14 C15 H15 120.4
C16 C15 H15 120.4
C17 C16 C15 119.5(3)
C17 C16 H16 120.2
C15 C16 H16 120.2
C18 C17 C16 121.8(3)
C18 C17 S1 119.0(3)
C16 C17 S1 119.2(3)
C17 C18 C19 118.9(3)
C17 C18 H18 120.5
C19 C18 H18 120.5
C18 C19 C14 119.7(3)
C18 C19 H19 120.2
C14 C19 H19 120.2
C25 C20 C21 118.4(3)
C25 C20 C4 123.1(3)
C21 C20 C4 118.1(3)
C22 C21 C20 120.6(3)
C22 C21 H21 119.7
C20 C21 H21 119.7
C21 C22 C23 121.3(4)
C21 C22 H22 119.3
C23 C22 H22 119.3
C24 C23 C22 117.4(4)
C24 C23 C26 121.9(4)
C22 C23 C26 120.7(4)
C25 C24 C23 122.3(4)
C25 C24 H24 118.9
C23 C24 H24 118.9
C24 C25 C20 120.0(3)
C24 C25 H25 120.0
C20 C25 H25 120.0
C23 C26 H26A 109.5
C23 C26 H26B 109.5
H26A C26 H26B 109.5
C23 C26 H26C 109.5
H26A C26 H26C 109.5
H26B C26 H26C 109.5

loop_
_geom_bond_atom_site_label_1
_geom_bond_atom_site_label_2
_geom_bond_distance
Se1 C5 1.863(4)
Se1 C2 1.887(3)
S1 F3 1.577(2)
S1 F4 1.580(2)
S1 F2 1.584(2)
S1 F1 1.586(2)
S1 F5 1.589(2)
S1 C17 1.808(3)
O7 C7 1.245(4)
O11 N11 1.217(4)
O12 N11 1.225(4)
N3 C2 1.368(4)
N3 C4 1.413(4)
N3 C14 1.440(4)
N6 C2 1.309(4)
N6 C7 1.370(4)
N11 C11 1.472(5)
C4 C5 1.328(5)
C4 C20 1.481(5)
C5 H5 0.9500
C7 C8 1.492(5)
C8 C9 1.392(5)
C8 C13 1.399(5)
C9 C10 1.386(5)
C9 H9 0.9500
C10 C11 1.381(5)
C10 H10 0.9500
C11 C12 1.371(5)
C12 C13 1.376(5)
C12 H12 0.9500
C13 H13 0.9500
C14 C15 1.378(5)
C14 C19 1.389(5)
C15 C16 1.386(4)
C15 H15 0.9500
C16 C17 1.375(5)
C16 H16 0.9500
C17 C18 1.374(5)
C18 C19 1.386(5)
C18 H18 0.9500
C19 H19 0.9500
C20 C25 1.390(5)
C20 C21 1.394(5)
C21 C22 1.384(5)
C21 H21 0.9500
C22 C23 1.390(5)
C22 H22 0.9500
C23 C24 1.382(5)
C23 C26 1.516(5)
C24 C25 1.381(5)
C24 H24 0.9500
C25 H25 0.9500
C26 H26A 0.9800
C26 H26B 0.9800
C26 H26C 0.9800

loop_
_geom_torsion_atom_site_label_1
_geom_torsion_atom_site_label_2
_geom_torsion_atom_site_label_3
_geom_torsion_atom_site_label_4
_geom_torsion
C7 N6 C2 N3 -176.9(3)
C7 N6 C2 Se1 0.7(5)
C4 N3 C2 N6 179.7(3)
C14 N3 C2 N6 8.5(5)
C4 N3 C2 Se1 1.7(4)
C14 N3 C2 Se1 -169.5(2)
C5 Se1 C2 N6 -179.0(3)
C5 Se1 C2 N3 -1.2(3)
C2 N3 C4 C5 -1.3(5)
C14 N3 C4 C5 169.7(3)
C2 N3 C4 C20 173.5(3)
C14 N3 C4 C20 -15.5(5)
N3 C4 C5 Se1 0.3(4)
C20 C4 C5 Se1 -174.4(3)
C2 Se1 C5 C4 0.5(3)
C2 N6 C7 O7 0.4(5)
C2 N6 C7 C8 179.1(3)
O7 C7 C8 C9 178.7(3)
N6 C7 C8 C9 -0.1(5)
O7 C7 C8 C13 -0.9(5)
N6 C7 C8 C13 -179.7(3)
C13 C8 C9 C10 -1.4(5)
C7 C8 C9 C10 179.0(3)
C8 C9 C10 C11 -0.3(5)
C9 C10 C11 C12 1.9(6)
C9 C10 C11 N11 -177.3(3)
O11 N11 C11 C12 -0.6(5)
O12 N11 C11 C12 179.9(4)
O11 N11 C11 C10 178.6(3)
O12 N11 C11 C10 -0.9(5)
C10 C11 C12 C13 -1.7(6)
N11 C11 C12 C13 177.4(3)
C11 C12 C13 C8 0.0(5)
C9 C8 C13 C12 1.5(5)
C7 C8 C13 C12 -178.9(3)
C2 N3 C14 C15 117.9(4)
C4 N3 C14 C15 -52.7(5)
C2 N3 C14 C19 -63.5(4)
C4 N3 C14 C19 125.8(4)
C19 C14 C15 C16 -0.3(5)
N3 C14 C15 C16 178.3(3)
C14 C15 C16 C17 0.2(5)
C15 C16 C17 C18 -0.2(5)
C15 C16 C17 S1 177.4(3)
F3 S1 C17 C18 -55.0(3)
F4 S1 C17 C18 -145.2(3)
F2 S1 C17 C18 35.5(3)
F5 S1 C17 C18 125.0(3)
F3 S1 C17 C16 127.4(3)
F4 S1 C17 C16 37.1(3)
F2 S1 C17 C16 -142.2(3)
F5 S1 C17 C16 -52.6(3)
C16 C17 C18 C19 0.3(5)
S1 C17 C18 C19 -177.3(3)
C17 C18 C19 C14 -0.4(5)
C15 C14 C19 C18 0.4(5)
N3 C14 C19 C18 -178.2(3)
C5 C4 C20 C25 133.8(4)
N3 C4 C20 C25 -40.4(5)
C5 C4 C20 C21 -39.2(5)
N3 C4 C20 C21 146.5(3)
C25 C20 C21 C22 -2.0(5)
C4 C20 C21 C22 171.4(3)
C20 C21 C22 C23 1.1(6)
C21 C22 C23 C24 0.5(5)
C21 C22 C23 C26 -178.1(3)
C22 C23 C24 C25 -1.3(6)
C26 C23 C24 C25 177.4(4)
C23 C24 C25 C20 0.4(6)
C21 C20 C25 C24 1.2(5)
C4 C20 C25 C24 -171.8(3)
